data_4082660
loop_
_publ_author_name
'Fischer, Paul J.'
'Avena, Laura'
'Bohrmann, Trent D.'
'Neary, Michelle C.'
'Putka, Grace K.'
'Sullivan, Kevin P.'

_publ_section_title
;
 Group VI Metal Carbonyl Complexes of
 Bis((diphenylphosphino)methyl)diphenylborate and an Assessment of Their
 Utility for Template Ligand Syntheses
;
_journal_issue 5
_journal_name_full Organometallics
_journal_page_first 1300
_journal_paper_doi 10.1021/om5001056
_journal_volume 33
_journal_year 2014
_chemical_formula_moiety 'C42 H34 B O4 P2 W, C8 H16 N, C4 H8 O'
_chemical_formula_sum 'C54 H58 B N O5 P2 W'
_chemical_formula_weight 1057.61
_chemical_name_common 10116c
_chemical_name_systematic
; 
 ? 
;
_space_group_IT_number 14
_symmetry_cell_setting monoclinic
_symmetry_space_group_name_Hall '-P 2yn'
_symmetry_space_group_name_H-M 'P 1 21/n 1'
_atom_sites_solution_hydrogens geom
_atom_sites_solution_primary direct
_atom_sites_solution_secondary difmap
_audit_creation_method SHELXL-97
_cell_angle_alpha 90.00
_cell_angle_beta 91.473(2)
_cell_angle_gamma 90.00
_cell_formula_units_Z 4
_cell_length_a 11.2765(17)
_cell_length_b 21.676(3)
_cell_length_c 19.620(3)
_cell_measurement_reflns_used 2988
_cell_measurement_temperature 173(2)
_cell_measurement_theta_max 27.48
_cell_measurement_theta_min 2.88
_cell_volume 4794.1(12)
_computing_cell_refinement 'Bruker SMART'
_computing_data_collection 'Bruker SMART'
_computing_data_reduction 'Bruker SAINT'
_computing_molecular_graphics 'Bruker SHELXTL'
_computing_publication_material 'Bruker SHELXTL'
_computing_structure_refinement 'Bruker SHELXTL'
_computing_structure_solution 'Bruker SHELXTL'
_diffrn_ambient_temperature 173(2)
_diffrn_measured_fraction_theta_full 0.996
_diffrn_measured_fraction_theta_max 0.996
_diffrn_measurement_device_type 'CCD area detector'
_diffrn_measurement_method 'phi and omega scans'
_diffrn_radiation_monochromator graphite
_diffrn_radiation_source 'sealed tube'
_diffrn_radiation_type MoK\a
_diffrn_radiation_wavelength 0.71073
_diffrn_reflns_av_R_equivalents 0.0460
_diffrn_reflns_av_sigmaI/netI 0.0364
_diffrn_reflns_limit_h_max 14
_diffrn_reflns_limit_h_min -14
_diffrn_reflns_limit_k_max 28
_diffrn_reflns_limit_k_min 0
_diffrn_reflns_limit_l_max 25
_diffrn_reflns_limit_l_min 0
_diffrn_reflns_number 55176
_diffrn_reflns_theta_full 27.51
_diffrn_reflns_theta_max 27.51
_diffrn_reflns_theta_min 1.40
_exptl_absorpt_coefficient_mu 2.525
_exptl_absorpt_correction_T_max 0.532
_exptl_absorpt_correction_T_min 0.430
_exptl_absorpt_correction_type multi-scan
_exptl_absorpt_process_details 'SADABS (Sheldrick, 2008)'
_exptl_crystal_colour Colorless
_exptl_crystal_density_diffrn 1.465
_exptl_crystal_density_method 'not measured'
_exptl_crystal_description Block
_exptl_crystal_F_000 2152
_exptl_crystal_size_max 0.35
_exptl_crystal_size_mid 0.30
_exptl_crystal_size_min 0.25
_refine_diff_density_max 1.216
_refine_diff_density_min -1.074
_refine_diff_density_rms 0.092
_refine_ls_extinction_method none
_refine_ls_goodness_of_fit_ref 1.054
_refine_ls_hydrogen_treatment constr
_refine_ls_matrix_type full
_refine_ls_number_parameters 675
_refine_ls_number_reflns 10994
_refine_ls_number_restraints 178
_refine_ls_restrained_S_all 1.072
_refine_ls_R_factor_all 0.0614
_refine_ls_R_factor_gt 0.0411
_refine_ls_shift/su_max 0.002
_refine_ls_shift/su_mean 0.000
_refine_ls_structure_factor_coef Fsqd
_refine_ls_weighting_details 'calc w=1/[\s^2^(Fo^2^)+(0.0191P)^2^+11.1684P] where P=(Fo^2^+2Fc^2^)/3'
_refine_ls_weighting_scheme calc
_refine_ls_wR_factor_gt 0.0725
_refine_ls_wR_factor_ref 0.0783
_reflns_number_gt 8569
_reflns_number_total 10994
_reflns_threshold_expression >2sigma(I)
_cod_data_source_file om5001056_si_003.cif
_cod_data_source_block 10116c
_cod_depositor_comments
;
The following automatic conversions were performed:

'_symmetry_cell_setting' value 'Monoclinic' changed to 'monoclinic'
according to
/usr/data/users/saulius/crontab/automatic-downloads/current/ACS/lib/dictionaries/cif_core.dic
dictionary named 'cif_core.dic' version 2.4.2 from
2011-04-26.

'_exptl_absorpt_correction_type' value 'Multi-scan'
changed to 'multi-scan' according to
/usr/data/users/saulius/crontab/automatic-downloads/current/ACS/lib/dictionaries/cif_core.dic
dictionary named 'cif_core.dic' version 2.4.2 from 2011-04-26.

Automatic conversion script
Id: cif_fix_values 2281 2013-09-26 08:29:07Z andrius 
;
_cod_original_cell_volume 4794.2(13)
_cod_original_sg_symbol_H-M P2(1)/n
_cod_database_code 4082660

loop_
_symmetry_equiv_pos_as_xyz
'x, y, z'
'-x+1/2, y+1/2, -z+1/2'
'-x, -y, -z'
'x-1/2, -y-1/2, z-1/2'

loop_
_atom_site_label
_atom_site_type_symbol
_atom_site_fract_x
_atom_site_fract_y
_atom_site_fract_z
_atom_site_U_iso_or_equiv
_atom_site_adp_type
_atom_site_occupancy
_atom_site_symmetry_multiplicity
_atom_site_calc_flag
_atom_site_refinement_flags
_atom_site_disorder_assembly
_atom_site_disorder_group
W1 W 0.707845(14) 0.525542(8) 0.155545(8) 0.03469(5) Uani 1 1 d . . .
C1 C 0.8188(4) 0.5847(2) 0.2053(2) 0.0411(10) Uani 1 1 d . . .
O1 O 0.8854(3) 0.61845(16) 0.23083(18) 0.0579(9) Uani 1 1 d . . .
C2 C 0.8398(4) 0.4676(2) 0.1440(3) 0.0545(12) Uani 1 1 d . . .
O2 O 0.9167(3) 0.4336(2) 0.1340(2) 0.0892(14) Uani 1 1 d . . .
C3 C 0.7505(5) 0.5665(2) 0.0693(3) 0.0581(13) Uani 1 1 d . . .
O3 O 0.7804(4) 0.5898(2) 0.0191(2) 0.0918(14) Uani 1 1 d . . .
C4 C 0.6090(4) 0.4634(2) 0.1021(2) 0.0494(12) Uani 1 1 d . . .
O4 O 0.5604(4) 0.42613(18) 0.0707(2) 0.0796(12) Uani 1 1 d . . .
P1 P 0.64204(8) 0.47410(5) 0.26488(5) 0.0288(2) Uani 1 1 d . . .
C5 C 0.5102(3) 0.50716(17) 0.30097(18) 0.0282(8) Uani 1 1 d . . .
H5A H 0.4447 0.5024 0.2668 0.034 Uiso 1 1 calc R . .
H5B H 0.4897 0.4817 0.3409 0.034 Uiso 1 1 calc R . .
B1 B 0.5113(4) 0.58125(19) 0.3263(2) 0.0260(8) Uani 1 1 d . . .
C6 C 0.5510(3) 0.62995(17) 0.26459(17) 0.0279(8) Uani 1 1 d . . .
H6A H 0.6335 0.6432 0.2749 0.034 Uiso 1 1 calc R . .
H6B H 0.5002 0.6670 0.2676 0.034 Uiso 1 1 calc R . .
P2 P 0.54422(8) 0.60356(4) 0.17682(5) 0.0276(2) Uani 1 1 d . . .
C7 C 0.7478(3) 0.46289(16) 0.3368(2) 0.0329(9) Uani 1 1 d . . .
C8 C 0.8693(4) 0.46899(19) 0.3288(2) 0.0434(10) Uani 1 1 d . . .
H8A H 0.8991 0.4808 0.2858 0.052 Uiso 1 1 calc R . .
C9 C 0.9471(4) 0.4579(2) 0.3832(3) 0.0556(13) Uani 1 1 d . . .
H9A H 1.0301 0.4611 0.3770 0.067 Uiso 1 1 calc R . .
C10 C 0.9052(4) 0.4422(2) 0.4460(3) 0.0511(12) Uani 1 1 d . . .
H10A H 0.9592 0.4358 0.4833 0.061 Uiso 1 1 calc R . .
C11 C 0.7852(4) 0.4357(2) 0.4549(2) 0.0482(12) Uani 1 1 d . . .
H11A H 0.7560 0.4246 0.4982 0.058 Uiso 1 1 calc R . .
C12 C 0.7076(4) 0.4455(2) 0.4004(2) 0.0412(10) Uani 1 1 d . . .
H12A H 0.6249 0.4403 0.4066 0.049 Uiso 1 1 calc R . .
C13 C 0.6066(3) 0.39251(18) 0.2470(2) 0.0351(9) Uani 1 1 d . . .
C14 C 0.6936(4) 0.3491(2) 0.2426(3) 0.0581(14) Uani 1 1 d . . .
H14A H 0.7736 0.3609 0.2516 0.070 Uiso 1 1 calc R . .
C15 C 0.6692(5) 0.2883(2) 0.2254(3) 0.0685(16) Uani 1 1 d . . .
H15A H 0.7323 0.2594 0.2234 0.082 Uiso 1 1 calc R . .
C16 C 0.5586(5) 0.2700(2) 0.2118(3) 0.0739(18) Uani 1 1 d . . .
H16A H 0.5420 0.2282 0.2007 0.089 Uiso 1 1 calc R . .
C17 C 0.4710(5) 0.3118(3) 0.2140(5) 0.128(4) Uani 1 1 d . . .
H17A H 0.3920 0.2997 0.2024 0.153 Uiso 1 1 calc R . .
C18 C 0.4947(5) 0.3731(2) 0.2332(4) 0.104(3) Uani 1 1 d . . .
H18A H 0.4309 0.4014 0.2364 0.124 Uiso 1 1 calc R . .
C19 C 0.5998(3) 0.58913(16) 0.39391(18) 0.0267(8) Uani 1 1 d . . .
C20 C 0.7166(3) 0.61002(19) 0.3928(2) 0.0378(9) Uani 1 1 d . . .
H20A H 0.7476 0.6231 0.3506 0.045 Uiso 1 1 calc R . .
C21 C 0.7900(4) 0.6125(2) 0.4511(2) 0.0504(12) Uani 1 1 d . . .
H21A H 0.8691 0.6271 0.4479 0.060 Uiso 1 1 calc R . .
C22 C 0.7488(4) 0.5941(2) 0.5129(2) 0.0458(11) Uani 1 1 d . . .
H22A H 0.7986 0.5959 0.5526 0.055 Uiso 1 1 calc R . .
C23 C 0.6346(4) 0.5730(2) 0.5165(2) 0.0444(10) Uani 1 1 d . . .
H23A H 0.6051 0.5596 0.5589 0.053 Uiso 1 1 calc R . .
C24 C 0.5616(4) 0.57107(19) 0.45810(19) 0.0363(9) Uani 1 1 d . . .
H24A H 0.4824 0.5569 0.4621 0.044 Uiso 1 1 calc R . .
C25 C 0.3760(3) 0.60030(18) 0.34785(18) 0.0290(8) Uani 1 1 d . . .
C26 C 0.2767(3) 0.5617(2) 0.3465(2) 0.0389(9) Uani 1 1 d . . .
H26A H 0.2872 0.5192 0.3367 0.047 Uiso 1 1 calc R . .
C27 C 0.1632(4) 0.5832(2) 0.3590(2) 0.0499(12) Uani 1 1 d . . .
H27A H 0.0979 0.5555 0.3564 0.060 Uiso 1 1 calc R . .
C28 C 0.1445(4) 0.6439(2) 0.3750(2) 0.0500(12) Uani 1 1 d . . .
H28A H 0.0667 0.6586 0.3832 0.060 Uiso 1 1 calc R . .
C29 C 0.2402(4) 0.6834(2) 0.3789(2) 0.0448(11) Uani 1 1 d . . .
H29A H 0.2291 0.7255 0.3903 0.054 Uiso 1 1 calc R . .
C30 C 0.3524(3) 0.66138(19) 0.36610(19) 0.0346(9) Uani 1 1 d . . .
H30A H 0.4171 0.6893 0.3699 0.042 Uiso 1 1 calc R . .
C31 C 0.3866(3) 0.58545(18) 0.1584(2) 0.0333(9) Uani 1 1 d . . .
C32 C 0.3530(5) 0.5413(2) 0.1113(3) 0.0693(17) Uani 1 1 d . . .
H32A H 0.4121 0.5199 0.0871 0.083 Uiso 1 1 calc R . .
C33 C 0.2342(5) 0.5275(3) 0.0986(4) 0.098(3) Uani 1 1 d . . .
H33A H 0.2124 0.4975 0.0653 0.117 Uiso 1 1 calc R . .
C34 C 0.1485(5) 0.5574(3) 0.1342(4) 0.0766(19) Uani 1 1 d . . .
H34A H 0.0673 0.5469 0.1269 0.092 Uiso 1 1 calc R . .
C35 C 0.1794(4) 0.6016(3) 0.1798(3) 0.0625(16) Uani 1 1 d . . .
H35A H 0.1197 0.6223 0.2042 0.075 Uiso 1 1 calc R . .
C36 C 0.2977(4) 0.6169(2) 0.1912(2) 0.0470(11) Uani 1 1 d . . .
H36A H 0.3179 0.6494 0.2219 0.056 Uiso 1 1 calc R . .
C37 C 0.5580(3) 0.67314(18) 0.1241(2) 0.0337(9) Uani 1 1 d . . .
C38 C 0.5381(4) 0.6691(2) 0.0542(2) 0.0494(12) Uani 1 1 d . . .
H38A H 0.5166 0.6306 0.0345 0.059 Uiso 1 1 calc R . .
C39 C 0.5491(5) 0.7199(2) 0.0128(2) 0.0547(13) Uani 1 1 d . . .
H39A H 0.5357 0.7158 -0.0350 0.066 Uiso 1 1 calc R . .
C40 C 0.5790(5) 0.7762(2) 0.0395(2) 0.0578(13) Uani 1 1 d . . .
H40A H 0.5861 0.8111 0.0107 0.069 Uiso 1 1 calc R . .
C41 C 0.5984(5) 0.7814(2) 0.1084(3) 0.0653(15) Uani 1 1 d . . .
H41A H 0.6186 0.8203 0.1276 0.078 Uiso 1 1 calc R . .
C42 C 0.5887(4) 0.7301(2) 0.1506(2) 0.0476(11) Uani 1 1 d . . .
H42A H 0.6035 0.7343 0.1982 0.057 Uiso 1 1 calc R . .
N1 N 0.0621(5) 0.7190(2) 0.0235(3) 0.0711(15) Uani 0.631(6) 1 d PD A 1
C43 C 0.0195(7) 0.7003(5) -0.0462(4) 0.129(6) Uani 0.631(6) 1 d PD A 1
H43A H -0.0011 0.6559 -0.0474 0.155 Uiso 0.631(6) 1 calc PR A 1
H43B H -0.0510 0.7246 -0.0608 0.155 Uiso 0.631(6) 1 calc PR A 1
C44 C 0.1188(8) 0.7131(5) -0.0889(3) 0.074(3) Uani 0.631(6) 1 d PD A 1
H44A H 0.1151 0.7560 -0.1063 0.088 Uiso 0.631(6) 1 calc PR A 1
H44B H 0.1198 0.6844 -0.1281 0.088 Uiso 0.631(6) 1 calc PR A 1
C45 C 0.2315(8) 0.7036(7) -0.0414(6) 0.100(3) Uani 0.631(6) 1 d PD A 1
H45A H 0.2725 0.6648 -0.0531 0.120 Uiso 0.631(6) 1 calc PR A 1
H45B H 0.2876 0.7384 -0.0465 0.120 Uiso 0.631(6) 1 calc PR A 1
C46 C 0.1897(6) 0.7011(4) 0.0273(4) 0.095(4) Uani 0.631(6) 1 d PD A 1
H46A H 0.2352 0.7299 0.0570 0.114 Uiso 0.631(6) 1 calc PR A 1
H46B H 0.1986 0.6588 0.0460 0.114 Uiso 0.631(6) 1 calc PR A 1
C47 C -0.0089(7) 0.6883(4) 0.0770(5) 0.126(6) Uani 0.631(6) 1 d PD A 1
H47A H -0.0317 0.6460 0.0629 0.152 Uiso 0.631(6) 1 calc PR A 1
H47B H 0.0367 0.6861 0.1208 0.152 Uiso 0.631(6) 1 calc PR A 1
C48 C -0.1122(8) 0.7269(5) 0.0834(7) 0.141(7) Uani 0.631(6) 1 d PD A 1
H48A H -0.1405 0.7262 0.1307 0.169 Uiso 0.631(6) 1 calc PR A 1
H48B H -0.1771 0.7128 0.0523 0.169 Uiso 0.631(6) 1 calc PR A 1
C49 C -0.0703(10) 0.7934(4) 0.0636(8) 0.127(5) Uani 0.631(6) 1 d PD A 1
H49A H -0.1262 0.8119 0.0296 0.152 Uiso 0.631(6) 1 calc PR A 1
H49B H -0.0661 0.8203 0.1043 0.152 Uiso 0.631(6) 1 calc PR A 1
C50 C 0.0454(8) 0.7864(3) 0.0351(5) 0.122(5) Uani 0.631(6) 1 d PD A 1
H50A H 0.1073 0.8024 0.0671 0.147 Uiso 0.631(6) 1 calc PR A 1
H50B H 0.0500 0.8093 -0.0084 0.147 Uiso 0.631(6) 1 calc PR A 1
N1' N 0.0576(7) 0.7234(4) 0.0118(4) 0.0711(15) Uani 0.369(6) 1 d PD A 2
C43' C 0.1207(12) 0.7412(7) -0.0513(5) 0.137(13) Uani 0.369(6) 1 d PD A 2
H43C H 0.0689 0.7351 -0.0923 0.164 Uiso 0.369(6) 1 calc PR A 2
H43D H 0.1456 0.7849 -0.0492 0.164 Uiso 0.369(6) 1 calc PR A 2
C44' C 0.2226(13) 0.7010(9) -0.0530(11) 0.100(3) Uani 0.369(6) 1 d PD A 2
H44C H 0.2948 0.7229 -0.0365 0.120 Uiso 0.369(6) 1 calc PR A 2
H44D H 0.2355 0.6864 -0.1001 0.120 Uiso 0.369(6) 1 calc PR A 2
C45' C 0.1943(12) 0.6453(7) -0.0050(7) 0.098(7) Uani 0.369(6) 1 d PD A 2
H45C H 0.2011 0.6057 -0.0298 0.117 Uiso 0.369(6) 1 calc PR A 2
H45D H 0.2496 0.6446 0.0350 0.117 Uiso 0.369(6) 1 calc PR A 2
C46' C 0.0738(11) 0.6550(4) 0.0161(6) 0.089(6) Uani 0.369(6) 1 d PD A 2
H46C H 0.0632 0.6402 0.0632 0.107 Uiso 0.369(6) 1 calc PR A 2
H46D H 0.0167 0.6334 -0.0148 0.107 Uiso 0.369(6) 1 calc PR A 2
C47' C 0.1082(11) 0.7552(5) 0.0732(5) 0.101(8) Uani 0.369(6) 1 d PD A 2
H47C H 0.1702 0.7293 0.0955 0.122 Uiso 0.369(6) 1 calc PR A 2
H47D H 0.1442 0.7950 0.0603 0.122 Uiso 0.369(6) 1 calc PR A 2
C48' C 0.0117(15) 0.7651(12) 0.1184(7) 0.160(14) Uani 0.369(6) 1 d PD A 2
H48C H 0.0089 0.8088 0.1328 0.192 Uiso 0.369(6) 1 calc PR A 2
H48D H 0.0214 0.7390 0.1596 0.192 Uiso 0.369(6) 1 calc PR A 2
C49' C -0.1045(12) 0.7473(10) 0.0776(8) 0.127(5) Uani 0.369(6) 1 d PD A 2
H49C H -0.1371 0.7079 0.0947 0.152 Uiso 0.369(6) 1 calc PR A 2
H49D H -0.1654 0.7799 0.0820 0.152 Uiso 0.369(6) 1 calc PR A 2
C50' C -0.0701(9) 0.7411(7) 0.0077(6) 0.123(10) Uani 0.369(6) 1 d PD A 2
H50C H -0.0808 0.7805 -0.0171 0.148 Uiso 0.369(6) 1 calc PR A 2
H50D H -0.1177 0.7088 -0.0159 0.148 Uiso 0.369(6) 1 calc PR A 2
O5 O 0.3486(7) 0.8208(3) 0.3360(4) 0.078(3) Uani 0.535(9) 1 d PD B 1
C51 C 0.3187(13) 0.8840(5) 0.3415(5) 0.062(4) Uani 0.535(9) 1 d PD B 1
H51A H 0.3681 0.9042 0.3775 0.074 Uiso 0.535(9) 1 calc PR B 1
H51B H 0.2342 0.8888 0.3529 0.074 Uiso 0.535(9) 1 calc PR B 1
C52 C 0.3421(15) 0.9119(6) 0.2729(8) 0.077(3) Uani 0.535(9) 1 d PD B 1
H52A H 0.2803 0.9426 0.2602 0.093 Uiso 0.535(9) 1 calc PR B 1
H52B H 0.4206 0.9324 0.2730 0.093 Uiso 0.535(9) 1 calc PR B 1
C53 C 0.3388(16) 0.8601(6) 0.2261(5) 0.095(5) Uani 0.535(9) 1 d PD B 1
H53A H 0.3913 0.8674 0.1872 0.114 Uiso 0.535(9) 1 calc PR B 1
H53B H 0.2571 0.8526 0.2083 0.114 Uiso 0.535(9) 1 calc PR B 1
C54 C 0.383(2) 0.8066(8) 0.2688(7) 0.101(4) Uani 0.535(9) 1 d PD B 1
H54A H 0.3456 0.7675 0.2531 0.121 Uiso 0.535(9) 1 calc PR B 1
H54B H 0.4699 0.8026 0.2666 0.121 Uiso 0.535(9) 1 calc PR B 1
O5' O 0.2892(9) 0.8918(6) 0.1965(5) 0.101(4) Uani 0.465(9) 1 d PD B 2
C51' C 0.3094(17) 0.9199(8) 0.2610(9) 0.077(3) Uani 0.465(9) 1 d PD B 2
H51C H 0.2374 0.9416 0.2760 0.093 Uiso 0.465(9) 1 calc PR B 2
H51D H 0.3755 0.9498 0.2592 0.093 Uiso 0.465(9) 1 calc PR B 2
C52' C 0.3405(17) 0.8673(9) 0.3084(7) 0.107(9) Uani 0.465(9) 1 d PD B 2
H52C H 0.3957 0.8809 0.3455 0.129 Uiso 0.465(9) 1 calc PR B 2
H52D H 0.2684 0.8498 0.3288 0.129 Uiso 0.465(9) 1 calc PR B 2
C53' C 0.397(2) 0.8226(10) 0.2645(10) 0.101(4) Uani 0.465(9) 1 d PD B 2
H53C H 0.3860 0.7801 0.2819 0.121 Uiso 0.465(9) 1 calc PR B 2
H53D H 0.4826 0.8311 0.2613 0.121 Uiso 0.465(9) 1 calc PR B 2
C54' C 0.334(2) 0.8308(8) 0.1963(8) 0.164(13) Uani 0.465(9) 1 d PD B 2
H54C H 0.3904 0.8252 0.1588 0.197 Uiso 0.465(9) 1 calc PR B 2
H54D H 0.2690 0.8006 0.1906 0.197 Uiso 0.465(9) 1 calc PR B 2

loop_
_atom_site_aniso_label
_atom_site_aniso_U_11
_atom_site_aniso_U_22
_atom_site_aniso_U_33
_atom_site_aniso_U_23
_atom_site_aniso_U_13
_atom_site_aniso_U_12
W1 0.03243(8) 0.03606(9) 0.03597(9) -0.00604(8) 0.00823(6) 0.00095(8)
C1 0.033(2) 0.039(2) 0.052(3) 0.001(2) 0.0163(19) 0.0038(19)
O1 0.0393(18) 0.057(2) 0.078(2) -0.0143(18) 0.0053(17) -0.0146(16)
C2 0.041(3) 0.053(3) 0.070(3) -0.019(3) 0.007(2) 0.001(2)
O2 0.051(2) 0.088(3) 0.129(4) -0.045(3) 0.009(2) 0.023(2)
C3 0.063(3) 0.063(3) 0.049(3) -0.006(3) 0.019(2) -0.001(3)
O3 0.121(4) 0.097(3) 0.060(2) 0.009(2) 0.047(2) -0.010(3)
C4 0.052(3) 0.051(3) 0.045(3) -0.015(2) -0.003(2) 0.012(2)
O4 0.089(3) 0.065(2) 0.084(3) -0.042(2) -0.028(2) 0.011(2)
P1 0.0258(4) 0.0253(5) 0.0353(5) -0.0037(4) -0.0015(4) -0.0003(4)
C5 0.0248(18) 0.031(2) 0.0285(19) 0.0025(15) 0.0015(15) -0.0021(15)
B1 0.025(2) 0.029(2) 0.024(2) -0.0017(17) 0.0003(16) -0.0009(17)
C6 0.0305(19) 0.0277(19) 0.0257(18) 0.0000(15) 0.0021(15) -0.0004(15)
P2 0.0286(5) 0.0284(5) 0.0259(5) -0.0002(4) 0.0029(4) -0.0030(4)
C7 0.0325(19) 0.022(2) 0.044(2) -0.0052(16) -0.0065(17) 0.0036(15)
C8 0.034(2) 0.033(2) 0.064(3) 0.004(2) -0.007(2) -0.0016(18)
C9 0.036(2) 0.039(3) 0.090(4) 0.007(3) -0.020(3) -0.0032(19)
C10 0.056(3) 0.034(2) 0.062(3) -0.008(2) -0.028(2) 0.009(2)
C11 0.059(3) 0.044(3) 0.041(2) -0.006(2) -0.012(2) 0.017(2)
C12 0.040(2) 0.043(2) 0.041(2) -0.0063(19) -0.0042(19) 0.0116(19)
C13 0.033(2) 0.027(2) 0.044(2) -0.0035(17) -0.0064(18) -0.0010(16)
C14 0.045(3) 0.040(3) 0.088(4) -0.021(3) -0.019(3) 0.005(2)
C15 0.068(4) 0.038(3) 0.099(4) -0.021(3) -0.024(3) 0.017(3)
C16 0.067(4) 0.034(3) 0.120(5) -0.022(3) -0.019(3) -0.002(3)
C17 0.049(4) 0.054(4) 0.279(11) -0.061(5) -0.022(5) -0.010(3)
C18 0.040(3) 0.039(3) 0.230(9) -0.043(4) -0.019(4) 0.001(2)
C19 0.0266(18) 0.0231(18) 0.0303(19) -0.0026(15) -0.0002(15) 0.0024(14)
C20 0.030(2) 0.047(2) 0.036(2) 0.0028(19) -0.0025(17) 0.0009(18)
C21 0.032(2) 0.058(3) 0.060(3) -0.001(2) -0.011(2) -0.007(2)
C22 0.040(2) 0.058(3) 0.039(2) -0.007(2) -0.0149(19) 0.012(2)
C23 0.045(3) 0.061(3) 0.028(2) 0.001(2) -0.0006(18) 0.005(2)
C24 0.034(2) 0.041(2) 0.033(2) -0.0002(18) 0.0004(17) 0.0017(18)
C25 0.0267(19) 0.037(2) 0.0229(18) 0.0057(16) -0.0017(14) -0.0013(16)
C26 0.036(2) 0.044(2) 0.037(2) 0.0077(19) -0.0001(18) -0.0031(18)
C27 0.029(2) 0.070(3) 0.050(3) 0.014(2) 0.0051(19) -0.008(2)
C28 0.027(2) 0.080(4) 0.043(3) 0.016(2) 0.0079(18) 0.015(2)
C29 0.041(2) 0.053(3) 0.041(2) 0.002(2) 0.0080(19) 0.018(2)
C30 0.030(2) 0.039(2) 0.035(2) -0.0008(18) 0.0022(16) 0.0043(17)
C31 0.028(2) 0.035(2) 0.037(2) 0.0092(17) -0.0007(16) -0.0023(16)
C32 0.045(3) 0.047(3) 0.116(5) -0.029(3) -0.016(3) -0.001(2)
C33 0.054(3) 0.049(3) 0.189(8) -0.030(4) -0.041(4) -0.004(3)
C34 0.038(3) 0.064(4) 0.127(6) 0.036(4) -0.019(3) -0.015(3)
C35 0.032(2) 0.110(5) 0.046(3) 0.036(3) 0.004(2) 0.008(3)
C36 0.038(2) 0.073(3) 0.030(2) 0.005(2) -0.0008(18) 0.009(2)
C37 0.033(2) 0.036(2) 0.032(2) 0.0043(17) 0.0032(16) -0.0026(17)
C38 0.066(3) 0.047(3) 0.035(2) 0.003(2) -0.002(2) -0.019(2)
C39 0.071(3) 0.061(3) 0.032(2) 0.009(2) -0.002(2) -0.015(3)
C40 0.086(4) 0.044(3) 0.044(3) 0.018(2) 0.010(3) -0.005(3)
C41 0.114(5) 0.037(3) 0.046(3) 0.004(2) 0.011(3) -0.017(3)
C42 0.073(3) 0.040(3) 0.030(2) 0.0035(19) 0.003(2) -0.013(2)
N1 0.080(4) 0.055(3) 0.080(4) 0.017(3) 0.013(3) 0.011(3)
C43 0.141(13) 0.125(12) 0.119(11) -0.043(9) -0.042(10) 0.061(10)
C44 0.061(6) 0.083(7) 0.076(7) 0.003(6) -0.002(5) 0.018(5)
C45 0.075(5) 0.127(7) 0.099(7) 0.006(6) -0.007(5) 0.032(5)
C46 0.107(9) 0.087(8) 0.092(9) 0.043(7) 0.006(7) -0.005(7)
C47 0.065(7) 0.072(8) 0.242(18) 0.072(10) 0.025(9) 0.011(6)
C48 0.107(11) 0.184(19) 0.132(13) 0.083(12) 0.022(10) 0.015(11)
C49 0.117(10) 0.078(8) 0.189(14) -0.001(9) 0.086(10) 0.022(8)
C50 0.180(15) 0.067(8) 0.121(11) 0.001(7) 0.029(11) -0.029(9)
N1' 0.080(4) 0.055(3) 0.080(4) 0.017(3) 0.013(3) 0.011(3)
C43' 0.15(2) 0.17(3) 0.085(16) 0.080(17) -0.059(16) -0.12(2)
C44' 0.075(5) 0.127(7) 0.099(7) 0.006(6) -0.007(5) 0.032(5)
C45' 0.088(14) 0.15(2) 0.055(10) -0.008(12) 0.006(9) 0.043(14)
C46' 0.135(18) 0.052(10) 0.079(12) -0.006(9) -0.009(12) -0.006(10)
C47' 0.18(2) 0.043(10) 0.075(12) 0.024(9) -0.056(14) -0.043(12)
C48' 0.107(18) 0.26(4) 0.107(18) -0.13(2) -0.022(15) 0.04(2)
C49' 0.117(10) 0.078(8) 0.189(14) -0.001(9) 0.086(10) 0.022(8)
C50' 0.090(14) 0.20(3) 0.076(13) 0.027(15) 0.019(11) 0.081(17)
O5 0.110(6) 0.041(4) 0.084(6) 0.015(4) 0.034(5) 0.017(4)
C51 0.052(7) 0.046(6) 0.087(10) 0.016(7) 0.005(7) -0.002(5)
C52 0.041(9) 0.091(7) 0.098(7) 0.020(6) -0.019(6) -0.004(6)
C53 0.104(12) 0.070(10) 0.112(13) 0.039(10) 0.026(10) 0.028(9)
C54 0.124(8) 0.081(10) 0.099(6) -0.002(6) 0.012(6) 0.035(7)
O5' 0.077(7) 0.135(11) 0.091(8) 0.005(7) 0.004(6) -0.012(7)
C51' 0.041(9) 0.091(7) 0.098(7) 0.020(6) -0.019(6) -0.004(6)
C52' 0.067(13) 0.16(2) 0.093(16) 0.043(16) -0.022(11) -0.040(14)
C53' 0.124(8) 0.081(10) 0.099(6) -0.002(6) 0.012(6) 0.035(7)
C54' 0.24(3) 0.11(2) 0.14(2) 0.008(16) 0.04(2) 0.09(2)

loop_
_atom_type_symbol
_atom_type_description
_atom_type_scat_dispersion_real
_atom_type_scat_dispersion_imag
_atom_type_scat_source
C C 0.0033 0.0016 'International Tables Vol C Tables 4.2.6.8 and 6.1.1.4'
H H 0.0000 0.0000 'International Tables Vol C Tables 4.2.6.8 and 6.1.1.4'
B B 0.0013 0.0007 'International Tables Vol C Tables 4.2.6.8 and 6.1.1.4'
N N 0.0061 0.0033 'International Tables Vol C Tables 4.2.6.8 and 6.1.1.4'
O O 0.0106 0.0060 'International Tables Vol C Tables 4.2.6.8 and 6.1.1.4'
P P 0.1023 0.0942 'International Tables Vol C Tables 4.2.6.8 and 6.1.1.4'
W W -0.8490 6.8722 'International Tables Vol C Tables 4.2.6.8 and 6.1.1.4'

loop_
_geom_angle_atom_site_label_1
_geom_angle_atom_site_label_2
_geom_angle_atom_site_label_3
_geom_angle
C2 W1 C3 89.2(2)
C2 W1 C4 85.60(19)
C3 W1 C4 89.9(2)
C2 W1 C1 90.05(18)
C3 W1 C1 88.16(19)
C4 W1 C1 175.25(17)
C2 W1 P1 93.17(16)
C3 W1 P1 177.09(16)
C4 W1 P1 88.67(14)
C1 W1 P1 93.48(12)
C2 W1 P2 176.42(14)
C3 W1 P2 92.02(15)
C4 W1 P2 97.76(13)
C1 W1 P2 86.64(11)
P1 W1 P2 85.68(3)
O1 C1 W1 176.5(4)
O2 C2 W1 176.9(5)
O3 C3 W1 177.2(5)
O4 C4 W1 175.1(4)
C5 P1 C7 105.93(17)
C5 P1 C13 106.13(18)
C7 P1 C13 98.75(17)
C5 P1 W1 114.60(12)
C7 P1 W1 120.48(13)
C13 P1 W1 109.04(14)
B1 C5 P1 119.6(2)
B1 C5 H5A 107.4
P1 C5 H5A 107.4
B1 C5 H5B 107.4
P1 C5 H5B 107.4
H5A C5 H5B 106.9
C25 B1 C19 108.2(3)
C25 B1 C6 107.1(3)
C19 B1 C6 110.4(3)
C25 B1 C5 108.4(3)
C19 B1 C5 109.6(3)
C6 B1 C5 112.9(3)
B1 C6 P2 118.8(2)
B1 C6 H6A 107.6
P2 C6 H6A 107.6
B1 C6 H6B 107.6
P2 C6 H6B 107.6
H6A C6 H6B 107.1
C6 P2 C37 105.88(17)
C6 P2 C31 105.64(18)
C37 P2 C31 99.15(17)
C6 P2 W1 110.61(12)
C37 P2 W1 112.40(13)
C31 P2 W1 121.64(13)
C8 C7 C12 118.2(4)
C8 C7 P1 121.4(3)
C12 C7 P1 120.3(3)
C9 C8 C7 120.2(5)
C9 C8 H8A 119.9
C7 C8 H8A 119.9
C10 C9 C8 120.6(4)
C10 C9 H9A 119.7
C8 C9 H9A 119.7
C9 C10 C11 120.0(4)
C9 C10 H10A 120.0
C11 C10 H10A 120.0
C10 C11 C12 119.6(5)
C10 C11 H11A 120.2
C12 C11 H11A 120.2
C11 C12 C7 121.4(4)
C11 C12 H12A 119.3
C7 C12 H12A 119.3
C18 C13 C14 116.2(4)
C18 C13 P1 122.3(3)
C14 C13 P1 121.4(3)
C13 C14 C15 122.2(5)
C13 C14 H14A 118.9
C15 C14 H14A 118.9
C16 C15 C14 120.8(5)
C16 C15 H15A 119.6
C14 C15 H15A 119.6
C15 C16 C17 118.7(5)
C15 C16 H16A 120.6
C17 C16 H16A 120.6
C16 C17 C18 120.8(5)
C16 C17 H17A 119.6
C18 C17 H17A 119.6
C13 C18 C17 121.2(5)
C13 C18 H18A 119.4
C17 C18 H18A 119.4
C20 C19 C24 114.7(3)
C20 C19 B1 125.0(3)
C24 C19 B1 120.2(3)
C19 C20 C21 122.7(4)
C19 C20 H20A 118.7
C21 C20 H20A 118.7
C22 C21 C20 120.5(4)
C22 C21 H21A 119.7
C20 C21 H21A 119.7
C21 C22 C23 118.9(4)
C21 C22 H22A 120.5
C23 C22 H22A 120.5
C22 C23 C24 120.2(4)
C22 C23 H23A 119.9
C24 C23 H23A 119.9
C23 C24 C19 122.9(4)
C23 C24 H24A 118.5
C19 C24 H24A 118.5
C26 C25 C30 114.4(4)
C26 C25 B1 126.3(4)
C30 C25 B1 119.2(3)
C27 C26 C25 122.5(4)
C27 C26 H26A 118.7
C25 C26 H26A 118.7
C28 C27 C26 120.7(4)
C28 C27 H27A 119.7
C26 C27 H27A 119.7
C27 C28 C29 118.9(4)
C27 C28 H28A 120.5
C29 C28 H28A 120.5
C28 C29 C30 119.7(4)
C28 C29 H29A 120.1
C30 C29 H29A 120.1
C29 C30 C25 123.7(4)
C29 C30 H30A 118.1
C25 C30 H30A 118.1
C32 C31 C36 117.6(4)
C32 C31 P2 121.8(3)
C36 C31 P2 120.6(3)
C31 C32 C33 121.2(5)
C31 C32 H32A 119.4
C33 C32 H32A 119.4
C34 C33 C32 119.8(6)
C34 C33 H33A 120.1
C32 C33 H33A 120.1
C35 C34 C33 119.9(5)
C35 C34 H34A 120.0
C33 C34 H34A 120.0
C34 C35 C36 120.6(5)
C34 C35 H35A 119.7
C36 C35 H35A 119.7
C31 C36 C35 120.7(5)
C31 C36 H36A 119.6
C35 C36 H36A 119.6
C42 C37 C38 117.4(4)
C42 C37 P2 123.1(3)
C38 C37 P2 119.5(3)
C39 C38 C37 121.3(4)
C39 C38 H38A 119.3
C37 C38 H38A 119.3
C40 C39 C38 120.8(4)
C40 C39 H39A 119.6
C38 C39 H39A 119.6
C39 C40 C41 119.0(4)
C39 C40 H40A 120.5
C41 C40 H40A 120.5
C40 C41 C42 120.6(5)
C40 C41 H41A 119.7
C42 C41 H41A 119.7
C37 C42 C41 120.9(4)
C37 C42 H42A 119.5
C41 C42 H42A 119.5
C50 N1 C46 112.0(3)
C50 N1 C47 104.9(4)
C46 N1 C47 112.5(3)
C50 N1 C43 111.6(3)
C46 N1 C43 105.1(4)
C47 N1 C43 110.9(3)
C44 C43 N1 104.0(4)
C44 C43 H43A 110.9
N1 C43 H43A 110.9
C44 C43 H43B 110.9
N1 C43 H43B 110.9
H43A C43 H43B 109.0
C43 C44 C45 105.0(4)
C43 C44 H44A 110.8
C45 C44 H44A 110.8
C43 C44 H44B 110.8
C45 C44 H44B 110.8
H44A C44 H44B 108.8
C46 C45 C44 106.3(3)
C46 C45 H45A 110.5
C44 C45 H45A 110.5
C46 C45 H45B 110.5
C44 C45 H45B 110.5
H45A C45 H45B 108.7
C45 C46 N1 106.4(4)
C45 C46 H46A 110.4
N1 C46 H46A 110.4
C45 C46 H46B 110.4
N1 C46 H46B 110.4
H46A C46 H46B 108.6
C48 C47 N1 104.5(4)
C48 C47 H47A 110.8
N1 C47 H47A 110.8
C48 C47 H47B 110.8
N1 C47 H47B 110.8
H47A C47 H47B 108.9
C47 C48 C49 105.2(4)
C47 C48 H48A 110.7
C49 C48 H48A 110.7
C47 C48 H48B 110.7
C49 C48 H48B 110.7
H48A C48 H48B 108.8
C50 C49 C48 106.3(3)
C50 C49 H49A 110.5
C48 C49 H49A 110.5
C50 C49 H49B 110.5
C48 C49 H49B 110.5
H49A C49 H49B 108.7
C49 C50 N1 106.3(4)
C49 C50 H50A 110.5
N1 C50 H50A 110.5
C49 C50 H50B 110.5
N1 C50 H50B 110.5
H50A C50 H50B 108.7
C47' N1' C50' 105.9(5)
C47' N1' C43' 111.7(4)
C50' N1' C43' 111.7(3)
C47' N1' C46' 111.7(4)
C50' N1' C46' 112.0(4)
C43' N1' C46' 104.0(4)
C44' C43' N1' 105.1(5)
C44' C43' H43C 110.7
N1' C43' H43C 110.7
C44' C43' H43D 110.7
N1' C43' H43D 110.7
H43C C43' H43D 108.8
C43' C44' C45' 106.0(3)
C43' C44' H44C 110.5
C45' C44' H44C 110.5
C43' C44' H44D 110.5
C45' C44' H44D 110.5
H44C C44' H44D 108.7
C46' C45' C44' 105.5(4)
C46' C45' H45C 110.6
C44' C45' H45C 110.6
C46' C45' H45D 110.6
C44' C45' H45D 110.6
H45C C45' H45D 108.8
C45' C46' N1' 104.1(4)
C45' C46' H46C 110.9
N1' C46' H46C 110.9
C45' C46' H46D 110.9
N1' C46' H46D 110.9
H46C C46' H46D 109.0
C48' C47' N1' 106.8(5)
C48' C47' H47C 110.4
N1' C47' H47C 110.4
C48' C47' H47D 110.4
N1' C47' H47D 110.4
H47C C47' H47D 108.6
C47' C48' C49' 106.5(3)
C47' C48' H48C 110.4
C49' C48' H48C 110.4
C47' C48' H48D 110.4
C49' C48' H48D 110.4
H48C C48' H48D 108.6
C50' C49' C48' 105.5(4)
C50' C49' H49C 110.6
C48' C49' H49C 110.6
C50' C49' H49D 110.6
C48' C49' H49D 110.6
H49C C49' H49D 108.8
C49' C50' N1' 104.9(5)
C49' C50' H50C 110.8
N1' C50' H50C 110.8
C49' C50' H50D 110.8
N1' C50' H50D 110.8
H50C C50' H50D 108.9
C51 O5 C54 110.7(10)
O5 C51 C52 105.9(10)
O5 C51 H51A 110.6
C52 C51 H51A 110.6
O5 C51 H51B 110.6
C52 C51 H51B 110.6
H51A C51 H51B 108.7
C53 C52 C51 104.6(7)
C53 C52 H52A 110.8
C51 C52 H52A 110.8
C53 C52 H52B 110.8
C51 C52 H52B 110.8
H52A C52 H52B 108.9
C52 C53 C54 103.9(7)
C52 C53 H53A 111.0
C54 C53 H53A 111.0
C52 C53 H53B 111.0
C54 C53 H53B 111.0
H53A C53 H53B 109.0
O5 C54 C53 104.9(10)
O5 C54 H54A 110.8
C53 C54 H54A 110.8
O5 C54 H54B 110.8
C53 C54 H54B 110.8
H54A C54 H54B 108.8
C54' O5' C51' 110.7(10)
O5' C51' C52' 104.8(10)
O5' C51' H51C 110.8
C52' C51' H51C 110.8
O5' C51' H51D 110.8
C52' C51' H51D 110.8
H51C C51' H51D 108.9
C53' C52' C51' 103.7(7)
C53' C52' H52C 111.0
C51' C52' H52C 111.0
C53' C52' H52D 111.0
C51' C52' H52D 111.0
H52C C52' H52D 109.0
C52' C53' C54' 104.3(7)
C52' C53' H53C 110.9
C54' C53' H53C 110.9
C52' C53' H53D 110.9
C54' C53' H53D 110.9
H53C C53' H53D 108.9
O5' C54' C53' 105.5(10)
O5' C54' H54C 110.6
C53' C54' H54C 110.6
O5' C54' H54D 110.6
C53' C54' H54D 110.6
H54C C54' H54D 108.8

loop_
_geom_bond_atom_site_label_1
_geom_bond_atom_site_label_2
_geom_bond_distance
W1 C2 1.965(5)
W1 C3 1.981(5)
W1 C4 2.024(5)
W1 C1 2.025(5)
W1 P1 2.5451(10)
W1 P2 2.5453(10)
C1 O1 1.154(5)
C2 O2 1.159(5)
C3 O3 1.165(6)
C4 O4 1.147(5)
P1 C5 1.811(4)
P1 C7 1.840(4)
P1 C13 1.845(4)
C5 B1 1.681(5)
C5 H5A 0.9900
C5 H5B 0.9900
B1 C25 1.646(5)
B1 C19 1.649(5)
B1 C6 1.675(5)
C6 P2 1.814(4)
C6 H6A 0.9900
C6 H6B 0.9900
P2 C37 1.838(4)
P2 C31 1.847(4)
C7 C8 1.390(6)
C7 C12 1.391(6)
C8 C9 1.385(6)
C8 H8A 0.9500
C9 C10 1.374(7)
C9 H9A 0.9500
C10 C11 1.376(7)
C10 H10A 0.9500
C11 C12 1.380(6)
C11 H11A 0.9500
C12 H12A 0.9500
C13 C18 1.351(6)
C13 C14 1.364(6)
C14 C15 1.385(6)
C14 H14A 0.9500
C15 C16 1.329(7)
C15 H15A 0.9500
C16 C17 1.341(8)
C16 H16A 0.9500
C17 C18 1.405(7)
C17 H17A 0.9500
C18 H18A 0.9500
C19 C20 1.394(5)
C19 C24 1.397(5)
C20 C21 1.396(6)
C20 H20A 0.9500
C21 C22 1.368(6)
C21 H21A 0.9500
C22 C23 1.370(6)
C22 H22A 0.9500
C23 C24 1.394(5)
C23 H23A 0.9500
C24 H24A 0.9500
C25 C26 1.397(5)
C25 C30 1.399(5)
C26 C27 1.390(6)
C26 H26A 0.9500
C27 C28 1.371(7)
C27 H27A 0.9500
C28 C29 1.377(6)
C28 H28A 0.9500
C29 C30 1.381(5)
C29 H29A 0.9500
C30 H30A 0.9500
C31 C32 1.376(6)
C31 C36 1.385(6)
C32 C33 1.389(7)
C32 H32A 0.9500
C33 C34 1.369(9)
C33 H33A 0.9500
C34 C35 1.350(8)
C34 H34A 0.9500
C35 C36 1.388(6)
C35 H35A 0.9500
C36 H36A 0.9500
C37 C42 1.380(6)
C37 C38 1.386(6)
C38 C39 1.375(6)
C38 H38A 0.9500
C39 C40 1.367(7)
C39 H39A 0.9500
C40 C41 1.368(7)
C40 H40A 0.9500
C41 C42 1.391(6)
C41 H41A 0.9500
C42 H42A 0.9500
N1 C50 1.490(5)
N1 C46 1.490(5)
N1 C47 1.493(5)
N1 C43 1.495(5)
C43 C44 1.444(7)
C43 H43A 0.9900
C43 H43B 0.9900
C44 C45 1.570(12)
C44 H44A 0.9900
C44 H44B 0.9900
C45 C46 1.441(7)
C45 H45A 0.9900
C45 H45B 0.9900
C46 H46A 0.9900
C46 H46B 0.9900
C47 C48 1.442(7)
C47 H47A 0.9900
C47 H47B 0.9900
C48 C49 1.568(12)
C48 H48A 0.9900
C48 H48B 0.9900
C49 C50 1.440(7)
C49 H49A 0.9900
C49 H49B 0.9900
C50 H50A 0.9900
C50 H50B 0.9900
N1' C47' 1.489(5)
N1' C50' 1.490(5)
N1' C43' 1.494(5)
N1' C46' 1.495(5)
C43' C44' 1.444(7)
C43' H43C 0.9900
C43' H43D 0.9900
C44' C45' 1.569(12)
C44' H44C 0.9900
C44' H44D 0.9900
C45' C46' 1.445(7)
C45' H45C 0.9900
C45' H45D 0.9900
C46' H46C 0.9900
C46' H46D 0.9900
C47' C48' 1.438(7)
C47' H47C 0.9900
C47' H47D 0.9900
C48' C49' 1.567(12)
C48' H48C 0.9900
C48' H48D 0.9900
C49' C50' 1.442(7)
C49' H49C 0.9900
C49' H49D 0.9900
C50' H50C 0.9900
C50' H50D 0.9900
O5 C51 1.415(11)
O5 C54 1.416(11)
C51 C52 1.506(9)
C51 H51A 0.9900
C51 H51B 0.9900
C52 C53 1.451(19)
C52 H52A 0.9900
C52 H52B 0.9900
C53 C54 1.507(9)
C53 H53A 0.9900
C53 H53B 0.9900
C54 H54A 0.9900
C54 H54B 0.9900
O5' C54' 1.416(11)
O5' C51' 1.417(11)
C51' C52' 1.508(9)
C51' H51C 0.9900
C51' H51D 0.9900
C52' C53' 1.452(19)
C52' H52C 0.9900
C52' H52D 0.9900
C53' C54' 1.507(9)
C53' H53C 0.9900
C53' H53D 0.9900
C54' H54C 0.9900
C54' H54D 0.9900

loop_
_geom_torsion_atom_site_label_1
_geom_torsion_atom_site_label_2
_geom_torsion_atom_site_label_3
_geom_torsion_atom_site_label_4
_geom_torsion
C2 W1 C1 O1 58(6)
C3 W1 C1 O1 -32(6)
C4 W1 C1 O1 34(8)
P1 W1 C1 O1 151(6)
P2 W1 C1 O1 -124(6)
C3 W1 C2 O2 -32(8)
C4 W1 C2 O2 58(8)
C1 W1 C2 O2 -120(8)
P1 W1 C2 O2 146(8)
P2 W1 C2 O2 -143(7)
C2 W1 C3 O3 -28(10)
C4 W1 C3 O3 -113(10)
C1 W1 C3 O3 62(10)
P1 W1 C3 O3 -173(7)
P2 W1 C3 O3 149(10)
C2 W1 C4 O4 -11(5)
C3 W1 C4 O4 78(5)
C1 W1 C4 O4 13(7)
P1 W1 C4 O4 -104(5)
P2 W1 C4 O4 170(5)
C2 W1 P1 C5 -177.34(19)
C3 W1 P1 C5 -32(3)
C4 W1 P1 C5 -91.82(18)
C1 W1 P1 C5 92.42(17)
P2 W1 P1 C5 6.06(13)
C2 W1 P1 C7 54.37(19)
C3 W1 P1 C7 -160(3)
C4 W1 P1 C7 139.89(19)
C1 W1 P1 C7 -35.87(18)
P2 W1 P1 C7 -122.22(14)
C2 W1 P1 C13 -58.58(19)
C3 W1 P1 C13 87(3)
C4 W1 P1 C13 26.94(18)
C1 W1 P1 C13 -148.82(17)
P2 W1 P1 C13 124.82(14)
C7 P1 C5 B1 73.6(3)
C13 P1 C5 B1 178.0(3)
W1 P1 C5 B1 -61.6(3)
P1 C5 B1 C25 173.3(2)
P1 C5 B1 C19 -68.8(4)
P1 C5 B1 C6 54.7(4)
C25 B1 C6 P2 -101.4(3)
C19 B1 C6 P2 141.0(3)
C5 B1 C6 P2 17.9(4)
B1 C6 P2 C37 166.6(3)
B1 C6 P2 C31 62.0(3)
B1 C6 P2 W1 -71.4(3)
C2 W1 P2 C6 -24(3)
C3 W1 P2 C6 -134.2(2)
C4 W1 P2 C6 135.66(19)
C1 W1 P2 C6 -46.15(18)
P1 W1 P2 C6 47.60(13)
C2 W1 P2 C37 94(3)
C3 W1 P2 C37 -16.1(2)
C4 W1 P2 C37 -106.2(2)
C1 W1 P2 C37 71.96(18)
P1 W1 P2 C37 165.71(14)
C2 W1 P2 C31 -149(3)
C3 W1 P2 C31 101.1(2)
C4 W1 P2 C31 10.9(2)
C1 W1 P2 C31 -170.91(19)
P1 W1 P2 C31 -77.16(15)
C5 P1 C7 C8 -146.7(3)
C13 P1 C7 C8 103.7(3)
W1 P1 C7 C8 -14.6(4)
C5 P1 C7 C12 36.0(4)
C13 P1 C7 C12 -73.7(3)
W1 P1 C7 C12 168.1(3)
C12 C7 C8 C9 0.0(6)
P1 C7 C8 C9 -177.4(3)
C7 C8 C9 C10 -1.6(7)
C8 C9 C10 C11 1.8(7)
C9 C10 C11 C12 -0.4(7)
C10 C11 C12 C7 -1.1(7)
C8 C7 C12 C11 1.3(6)
P1 C7 C12 C11 178.8(3)
C5 P1 C13 C18 27.9(6)
C7 P1 C13 C18 137.4(5)
W1 P1 C13 C18 -96.0(5)
C5 P1 C13 C14 -156.6(4)
C7 P1 C13 C14 -47.1(4)
W1 P1 C13 C14 79.5(4)
C18 C13 C14 C15 -0.5(9)
P1 C13 C14 C15 -176.3(4)
C13 C14 C15 C16 0.7(10)
C14 C15 C16 C17 0.9(11)
C15 C16 C17 C18 -2.7(13)
C14 C13 C18 C17 -1.3(11)
P1 C13 C18 C17 174.5(7)
C16 C17 C18 C13 3.0(14)
C25 B1 C19 C20 -143.5(4)
C6 B1 C19 C20 -26.6(5)
C5 B1 C19 C20 98.4(4)
C25 B1 C19 C24 40.2(4)
C6 B1 C19 C24 157.1(3)
C5 B1 C19 C24 -77.9(4)
C24 C19 C20 C21 0.2(6)
B1 C19 C20 C21 -176.2(4)
C19 C20 C21 C22 0.0(7)
C20 C21 C22 C23 0.2(7)
C21 C22 C23 C24 -0.7(7)
C22 C23 C24 C19 1.0(7)
C20 C19 C24 C23 -0.7(6)
B1 C19 C24 C23 175.9(4)
C19 B1 C25 C26 -118.1(4)
C6 B1 C25 C26 122.9(4)
C5 B1 C25 C26 0.8(5)
C19 B1 C25 C30 65.7(4)
C6 B1 C25 C30 -53.3(4)
C5 B1 C25 C30 -175.4(3)
C30 C25 C26 C27 3.1(6)
B1 C25 C26 C27 -173.3(4)
C25 C26 C27 C28 -1.6(7)
C26 C27 C28 C29 -0.4(7)
C27 C28 C29 C30 0.6(6)
C28 C29 C30 C25 1.1(6)
C26 C25 C30 C29 -2.8(6)
B1 C25 C30 C29 173.8(4)
C6 P2 C31 C32 -151.3(4)
C37 P2 C31 C32 99.2(4)
W1 P2 C31 C32 -24.3(4)
C6 P2 C31 C36 29.7(4)
C37 P2 C31 C36 -79.8(4)
W1 P2 C31 C36 156.7(3)
C36 C31 C32 C33 -1.8(8)
P2 C31 C32 C33 179.1(5)
C31 C32 C33 C34 -1.2(10)
C32 C33 C34 C35 2.4(10)
C33 C34 C35 C36 -0.4(9)
C32 C31 C36 C35 3.8(7)
P2 C31 C36 C35 -177.1(3)
C34 C35 C36 C31 -2.8(7)
C6 P2 C37 C42 10.3(4)
C31 P2 C37 C42 119.6(4)
W1 P2 C37 C42 -110.5(4)
C6 P2 C37 C38 -170.4(3)
C31 P2 C37 C38 -61.1(4)
W1 P2 C37 C38 68.7(4)
C42 C37 C38 C39 0.2(7)
P2 C37 C38 C39 -179.1(4)
C37 C38 C39 C40 -0.6(8)
C38 C39 C40 C41 0.2(8)
C39 C40 C41 C42 0.5(9)
C38 C37 C42 C41 0.5(7)
P2 C37 C42 C41 179.8(4)
C40 C41 C42 C37 -0.8(9)
C50 N1 C43 C44 84.5(6)
C46 N1 C43 C44 -37.1(6)
C47 N1 C43 C44 -158.9(6)
N1 C43 C44 C45 30.6(9)
C43 C44 C45 C46 -13.6(12)
C44 C45 C46 N1 -9.3(11)
C50 N1 C46 C45 -92.9(8)
C47 N1 C46 C45 149.2(8)
C43 N1 C46 C45 28.4(9)
C50 N1 C47 C48 36.5(7)
C46 N1 C47 C48 158.5(8)
C43 N1 C47 C48 -84.1(7)
N1 C47 C48 C49 -28.6(11)
C47 C48 C49 C50 10.6(14)
C48 C49 C50 N1 11.9(13)
C46 N1 C50 C49 -152.0(9)
C47 N1 C50 C49 -29.7(9)
C43 N1 C50 C49 90.4(9)
C47' N1' C43' C44' 84.4(11)
C50' N1' C43' C44' -157.2(11)
C46' N1' C43' C44' -36.2(10)
N1' C43' C44' C45' 19.3(15)
C43' C44' C45' C46' 4.8(16)
C44' C45' C46' N1' -26.8(12)
C47' N1' C46' C45' -81.5(8)
C50' N1' C46' C45' 159.9(8)
C43' N1' C46' C45' 39.2(8)
C50' N1' C47' C48' 25.7(13)
C43' N1' C47' C48' 147.5(13)
C46' N1' C47' C48' -96.5(13)
N1' C47' C48' C49' -8.5(18)
C47' C48' C49' C50' -12.0(19)
C48' C49' C50' N1' 27.4(14)
C47' N1' C50' C49' -33.4(10)
C43' N1' C50' C49' -155.2(10)
C46' N1' C50' C49' 88.6(10)
C54 O5 C51 C52 -3.0(17)
O5 C51 C52 C53 21.8(14)
C51 C52 C53 C54 -31.0(12)
C51 O5 C54 C53 -16.2(16)
C52 C53 C54 O5 29.5(13)
C54' O5' C51' C52' -15.2(17)
O5' C51' C52' C53' 30.0(13)
C51' C52' C53' C54' -32.8(14)
C51' O5' C54' C53' -5.1(19)
C52' C53' C54' O5' 24.2(18)
